data_2103419
loop_
_publ_author_name
'Herbstein, Frank H.'
'Hu, Shengzhi'
'Kapon, Moshe'

_publ_section_title
;
 Some errors from the crystallographic literature, some amplifications
 and a questionable result
;
_journal_issue 5
_journal_name_full 'Acta Crystallographica Section B'
_journal_page_first 884
_journal_page_last 892
_journal_paper_doi 10.1107/S0108768102010261
_journal_volume 58
_journal_year 2002
_chemical_formula_sum 'C36 H20 Mn4 O12 S4'
_chemical_name_systematic
;
Tetrakis(-phenylsulfido)tricarbonyl-manganese
;
_space_group_IT_number 15
_symmetry_space_group_name_Hall '-C 2yc'
_symmetry_space_group_name_H-M 'C 1 2/c 1'
_cell_angle_alpha 90.00
_cell_angle_beta 108.28
_cell_angle_gamma 90.00
_cell_formula_units_Z 4
_cell_length_a 11.529
_cell_length_b 22.081
_cell_length_c 16.544
_cell_volume 3999.097
_diffrn_ambient_temperature 295
_cod_data_source_file bm0053.cif
_cod_data_source_block number_9
_cod_original_cell_volume 3999.1
_cod_original_sg_symbol_H-M C2/c
_cod_database_code 2103419

loop_
_symmetry_equiv_pos_as_xyz
'x, y, z'
'x, -y, z + 1/2'
'-x, y,  -z + 1/2'
'-x, -y, -z '
'x + 1/2, y + 1/2, z'
'x + 1/2, -y + 1/2, z + 1/2'
'-x + 1/2, y + 1/2,  -z + 1/2'
'-x + 1/2, -y + 1/2, -z '

loop_
_atom_site_label
_atom_site_fract_x
_atom_site_fract_y
_atom_site_fract_z
Mn1,4 0.1626 0.1891 0.3038
Mn2,3 -0.0131 0.0689 0.3568
S1,2 0.0220 0.1764 0.1631
S3,4 0.1388 0.0811 0.2882
C1,12 0.2540 0.1869 0.4150
C2,11 0.1575 0.2702 0.3120
C3,10 0.2915 0.1935 0.2665
C4,9 -0.0055 -0.0127 0.3565
C5,8 0.0985 0.0675 0.4600
C6,7 -0.1385 0.0694 0.3985
O1,12 0.3050 0.1860 0.4855
O2,11 0.1590 0.3210 0.3205
O3,10 0.3725 0.1993 0.2410
O4,9 0.0030 -0.0638 0.3590
O5,8 0.1730 0.0639 0.5250
O6,7 -0.2170 0.0715 0.4270
C13,19 0.0455 0.2212 0.0790
C14,24 0.0995 0.2775 0.0985
C15,23 0.1255 0.3140 0.0350
C16,22 0.0925 0.2900 -0.0412
C17,21 0.0345 0.2335 -0.0665
C18,20 0.0150 0.1967 -0.0025
C25,31 -0.2735 0.0354 0.1775
C26,32 -0.3795 0.0600 0.1335
C27,33 -0.4875 0.0225 0.1105
C28,34 -0.4895 -0.0330 0.1285
C29,35 -0.3835 -0.0570 0.1745
C30,36 -0.2685 -0.0235 0.2065
